data_1518571
loop_
_publ_author_name
'Scully, Stephen S.'
'Zheng, Shao-Liang'
'Wagner, Bridget K.'
'Schreiber, Stuart L.'

_publ_section_title
;
 Synthesis of Oxazocenones via Gold(I)-Catalyzed 8-Endo-Dig
 Hydroalkoxylation of Alkynamides.
;
_journal_issue 3
_journal_name_full 'Organic letters'
_journal_page_first 418
_journal_page_last 421
_journal_paper_doi 10.1021/ol503273v
_journal_volume 17
_journal_year 2015
_chemical_formula_sum 'C8 H13 N O3'
_chemical_formula_weight 171.19
_chemical_name_systematic
;
 ?
;
_space_group_crystal_system triclinic
_space_group_IT_number 2
_space_group_name_Hall '-P 1'
_space_group_name_H-M_alt 'P -1'
_symmetry_space_group_name_Hall '-P 1'
_symmetry_space_group_name_H-M 'P -1'
_atom_sites_solution_hydrogens mixed
_audit_creation_method SHELXL-2014
_cell_angle_alpha 64.8193(14)
_cell_angle_beta 75.8585(15)
_cell_angle_gamma 86.3999(15)
_cell_formula_units_Z 2
_cell_length_a 7.0255(7)
_cell_length_b 8.3274(8)
_cell_length_c 8.5054(8)
_cell_measurement_reflns_used 4506
_cell_measurement_temperature 100(2)
_cell_measurement_theta_max 27.1
_cell_measurement_theta_min 2.71
_cell_volume 436.19(7)
_computing_cell_refinement 'SAINT 8.30C (Bruker-AXS, 2014)'
_computing_data_collection 'APEX2 v2014.3.0 (Bruker-AXS, 2014)'
_computing_data_reduction 'SAINT 8.30C (Bruker-AXS, 2014)'
_computing_molecular_graphics 'Bruker SHELXTL (Sheldrick, 2008)'
_computing_publication_material 'Bruker SHELXTL (Sheldrick, 2008)'
_computing_structure_refinement 'SHELXL-2014 (Sheldrick, 2008)'
_computing_structure_solution 'SHELXS-2014 (Sheldrick, 2008)'
_diffrn_ambient_temperature 100(2)
_diffrn_measured_fraction_theta_full 1.000
_diffrn_measured_fraction_theta_max 1.000
_diffrn_measurement_device_type
;
Bruker D8 goniometer with CCD area detector  
;
_diffrn_measurement_method 'omega and phi scans'
_diffrn_radiation_monochromator graphite
_diffrn_radiation_source 'fine-focus sealed tube'
_diffrn_radiation_type MoK\a
_diffrn_radiation_wavelength 0.71073
_diffrn_reflns_av_R_equivalents 0.0181
_diffrn_reflns_av_unetI/netI 0.0172
_diffrn_reflns_Laue_measured_fraction_full 1.000
_diffrn_reflns_Laue_measured_fraction_max 1.000
_diffrn_reflns_limit_h_max 9
_diffrn_reflns_limit_h_min -9
_diffrn_reflns_limit_k_max 10
_diffrn_reflns_limit_k_min -10
_diffrn_reflns_limit_l_max 10
_diffrn_reflns_limit_l_min -10
_diffrn_reflns_number 6693
_diffrn_reflns_point_group_measured_fraction_full 1.000
_diffrn_reflns_point_group_measured_fraction_max 1.000
_diffrn_reflns_theta_full 25.242
_diffrn_reflns_theta_max 27.122
_diffrn_reflns_theta_min 2.706
_exptl_absorpt_coefficient_mu 0.100
_exptl_absorpt_correction_T_max 0.7455
_exptl_absorpt_correction_T_min 0.6782
_exptl_absorpt_correction_type multi-scan
_exptl_absorpt_process_details SADABS
_exptl_crystal_colour colorless
_exptl_crystal_density_diffrn 1.303
_exptl_crystal_description block
_exptl_crystal_F_000 184
_exptl_crystal_size_max 0.200
_exptl_crystal_size_mid 0.180
_exptl_crystal_size_min 0.160
_refine_diff_density_max 0.307
_refine_diff_density_min -0.170
_refine_diff_density_rms 0.038
_refine_ls_extinction_method none
_refine_ls_goodness_of_fit_ref 1.066
_refine_ls_hydrogen_treatment mixed
_refine_ls_matrix_type full
_refine_ls_number_parameters 114
_refine_ls_number_reflns 1934
_refine_ls_number_restraints 0
_refine_ls_restrained_S_all 1.066
_refine_ls_R_factor_all 0.0375
_refine_ls_R_factor_gt 0.0335
_refine_ls_shift/su_max 0.000
_refine_ls_shift/su_mean 0.000
_refine_ls_structure_factor_coef Fsqd
_refine_ls_weighting_details 'w=1/[\s^2^(Fo^2^)+(0.0416P)^2^+0.1301P] where P=(Fo^2^+2Fc^2^)/3'
_refine_ls_weighting_scheme calc
_refine_ls_wR_factor_gt 0.0852
_refine_ls_wR_factor_ref 0.0879
_reflns_Friedel_coverage 0.000
_reflns_number_gt 1722
_reflns_number_total 1934
_reflns_threshold_expression 'I > 2\s(I)'
_cod_data_source_file ol503273v_si_002.cif
_cod_data_source_block SSS-2-22B
_cod_depositor_comments 'Adding full bibliography for 1518568--1518572.cif.'
_cod_database_code 1518571
_shelx_space_group_comment
;
The symmetry employed for this shelxl refinement is uniquely defined
by the following loop, which should always be used as a source of
symmetry information in preference to the above space-group names.
They are only intended as comments.
;
_shelx_estimated_absorpt_t_min 0.980
_shelx_estimated_absorpt_t_max 0.984
_shelxl_version_number 2014-3

loop_
_space_group_symop_operation_xyz
'x, y, z'
'-x, -y, -z'

loop_
_atom_site_label
_atom_site_type_symbol
_atom_site_fract_x
_atom_site_fract_y
_atom_site_fract_z
_atom_site_U_iso_or_equiv
_atom_site_adp_type
_atom_site_occupancy
_atom_site_site_symmetry_order
_atom_site_calc_flag
_atom_site_refinement_flags_posn
_atom_site_refinement_flags_adp
C1 C -0.04275(15) 0.68558(13) 0.24220(14) 0.0162(2) Uani 1 1 d . .
C2 C 0.07770(16) 0.68550(13) 0.07309(14) 0.0169(2) Uani 1 1 d . .
H2 H 0.0018 0.6701 0.0017 0.020 Uiso 1 1 calc R U
C3 C 0.27045(16) 0.70249(13) -0.00008(13) 0.0169(2) Uani 1 1 d . .
C4 C 0.38530(16) 0.69764(14) 0.24775(14) 0.0188(2) Uani 1 1 d . .
H4A H 0.5035 0.6529 0.2941 0.023 Uiso 1 1 calc R U
H4B H 0.2758 0.6082 0.3222 0.023 Uiso 1 1 calc R U
C5 C 0.33324(17) 0.87078(14) 0.26179(14) 0.0199(2) Uani 1 1 d . .
H5A H 0.4453 0.9583 0.1912 0.024 Uiso 1 1 calc R U
H5B H 0.3106 0.8511 0.3883 0.024 Uiso 1 1 calc R U
C6 C 0.15040(17) 0.94651(13) 0.19440(14) 0.0204(2) Uani 1 1 d . .
H6A H 0.1175 1.0554 0.2132 0.024 Uiso 1 1 calc R U
H6B H 0.1782 0.9797 0.0643 0.024 Uiso 1 1 calc R U
C7 C 0.35364(17) 0.69873(15) -0.18040(14) 0.0224(2) Uani 1 1 d . .
H7A H 0.4562 0.7954 -0.2524 0.027 Uiso 1 1 calc R U
H7B H 0.4169 0.5846 -0.1621 0.027 Uiso 1 1 calc R U
C8 C -0.13976(17) 0.81706(15) 0.45390(15) 0.0234(3) Uani 1 1 d . .
H8A H -0.2655 0.7530 0.4846 0.035 Uiso 1 1 calc R U
H8B H -0.1636 0.9395 0.4386 0.035 Uiso 1 1 calc R U
H8C H -0.0718 0.7577 0.5503 0.035 Uiso 1 1 calc R U
N1 N -0.01784(13) 0.81846(12) 0.28702(12) 0.0181(2) Uani 1 1 d . .
O1 O -0.17719(11) 0.56881(10) 0.33487(10) 0.02064(19) Uani 1 1 d . .
O2 O 0.42285(11) 0.72123(10) 0.06366(10) 0.01973(19) Uani 1 1 d . .
O3 O 0.20983(13) 0.71853(11) -0.27633(10) 0.0254(2) Uani 1 1 d . .
H3 H 0.199(3) 0.618(2) -0.287(2) 0.047(5) Uiso 1 1 d . .

loop_
_atom_site_aniso_label
_atom_site_aniso_U_11
_atom_site_aniso_U_22
_atom_site_aniso_U_33
_atom_site_aniso_U_23
_atom_site_aniso_U_13
_atom_site_aniso_U_12
C1 0.0158(5) 0.0180(5) 0.0180(5) -0.0087(4) -0.0091(4) 0.0060(4)
C2 0.0227(5) 0.0156(5) 0.0158(5) -0.0081(4) -0.0085(4) 0.0027(4)
C3 0.0238(5) 0.0124(5) 0.0151(5) -0.0058(4) -0.0060(4) 0.0002(4)
C4 0.0187(5) 0.0230(5) 0.0159(5) -0.0086(4) -0.0055(4) 0.0003(4)
C5 0.0244(6) 0.0204(5) 0.0158(5) -0.0083(4) -0.0034(4) -0.0058(4)
C6 0.0313(6) 0.0130(5) 0.0173(5) -0.0066(4) -0.0061(4) -0.0003(4)
C7 0.0276(6) 0.0230(5) 0.0178(5) -0.0110(4) -0.0020(4) -0.0033(4)
C8 0.0255(6) 0.0266(6) 0.0231(6) -0.0160(5) -0.0051(5) 0.0055(5)
N1 0.0213(5) 0.0178(4) 0.0182(4) -0.0102(4) -0.0059(4) 0.0042(3)
O1 0.0165(4) 0.0262(4) 0.0231(4) -0.0145(3) -0.0037(3) -0.0007(3)
O2 0.0187(4) 0.0254(4) 0.0167(4) -0.0111(3) -0.0023(3) -0.0023(3)
O3 0.0420(5) 0.0208(4) 0.0173(4) -0.0096(3) -0.0114(3) 0.0019(3)

loop_
_atom_type_symbol
_atom_type_description
_atom_type_scat_dispersion_real
_atom_type_scat_dispersion_imag
_atom_type_scat_source
C C 0.0033 0.0016 'International Tables Vol C Tables 4.2.6.8 and 6.1.1.4'
H H 0.0000 0.0000 'International Tables Vol C Tables 4.2.6.8 and 6.1.1.4'
N N 0.0061 0.0033 'International Tables Vol C Tables 4.2.6.8 and 6.1.1.4'
O O 0.0106 0.0060 'International Tables Vol C Tables 4.2.6.8 and 6.1.1.4'

loop_
_geom_angle_atom_site_label_1
_geom_angle_atom_site_label_2
_geom_angle_atom_site_label_3
_geom_angle
O1 C1 N1 120.67(9)
O1 C1 C2 118.94(9)
N1 C1 C2 120.16(9)
C3 C2 C1 133.45(10)
C3 C2 H2 113.3
C1 C2 H2 113.3
C2 C3 O2 130.08(9)
C2 C3 C7 121.77(10)
O2 C3 C7 108.13(9)
O2 C4 C5 110.94(9)
O2 C4 H4A 109.5
C5 C4 H4A 109.5
O2 C4 H4B 109.5
C5 C4 H4B 109.5
H4A C4 H4B 108.0
C4 C5 C6 112.27(9)
C4 C5 H5A 109.2
C6 C5 H5A 109.2
C4 C5 H5B 109.2
C6 C5 H5B 109.2
H5A C5 H5B 107.9
N1 C6 C5 111.64(9)
N1 C6 H6A 109.3
C5 C6 H6A 109.3
N1 C6 H6B 109.3
C5 C6 H6B 109.3
H6A C6 H6B 108.0
O3 C7 C3 112.88(9)
O3 C7 H7A 109.0
C3 C7 H7A 109.0
O3 C7 H7B 109.0
C3 C7 H7B 109.0
H7A C7 H7B 107.8
N1 C8 H8A 109.5
N1 C8 H8B 109.5
H8A C8 H8B 109.5
N1 C8 H8C 109.5
H8A C8 H8C 109.5
H8B C8 H8C 109.5
C1 N1 C8 119.33(9)
C1 N1 C6 122.46(9)
C8 N1 C6 117.18(9)
C3 O2 C4 118.98(8)
C7 O3 H3 107.9(11)

loop_
_geom_bond_atom_site_label_1
_geom_bond_atom_site_label_2
_geom_bond_distance
C1 O1 1.2483(13)
C1 N1 1.3477(13)
C1 C2 1.4802(14)
C2 C3 1.3336(15)
C2 H2 0.9500
C3 O2 1.3569(13)
C3 C7 1.5150(14)
C4 O2 1.4501(12)
C4 C5 1.5119(15)
C4 H4A 0.9900
C4 H4B 0.9900
C5 C6 1.5253(16)
C5 H5A 0.9900
C5 H5B 0.9900
C6 N1 1.4639(14)
C6 H6A 0.9900
C6 H6B 0.9900
C7 O3 1.4076(14)
C7 H7A 0.9900
C7 H7B 0.9900
C8 N1 1.4634(14)
C8 H8A 0.9800
C8 H8B 0.9800
C8 H8C 0.9800
O3 H3 0.885(18)

loop_
_geom_hbond_atom_site_label_D
_geom_hbond_atom_site_label_H
_geom_hbond_atom_site_label_A
_geom_hbond_distance_DH
_geom_hbond_distance_HA
_geom_hbond_distance_DA
_geom_hbond_angle_DHA
_geom_hbond_site_symmetry_A
O3 H3 O1 0.885(18) 1.796(18) 2.6766(11) 173.1(16) 2_565

loop_
_geom_torsion_atom_site_label_1
_geom_torsion_atom_site_label_2
_geom_torsion_atom_site_label_3
_geom_torsion_atom_site_label_4
_geom_torsion
O1 C1 C2 C3 -134.01(12)
N1 C1 C2 C3 51.49(17)
C1 C2 C3 O2 2.1(2)
C1 C2 C3 C7 -179.42(10)
O2 C4 C5 C6 59.74(11)
C4 C5 C6 N1 55.49(11)
C2 C3 C7 O3 14.20(14)
O2 C3 C7 O3 -167.01(8)
O1 C1 N1 C8 4.99(15)
C2 C1 N1 C8 179.38(9)
O1 C1 N1 C6 172.99(9)
C2 C1 N1 C6 -12.61(15)
C5 C6 N1 C1 -80.46(12)
C5 C6 N1 C8 87.78(11)
C2 C3 O2 C4 9.28(16)
C7 C3 O2 C4 -169.37(8)
C5 C4 O2 C3 -88.62(11)
